data_7216312
loop_
_publ_author_name
'Prabakaran, Ponraj'
'Umadevi, Balakrishnan'
'Panneerselvam, Pathus'
'Muthiah, Packianathan Thomas'
'Bocelli, Gabriele'
'Righi, Lara'

_publ_section_title
;
 Conformational pseudo-polymorphism and hydrogen bonding: benzthiazide
 anhydrate and monohydrate, an antihypertensive drug
;
_journal_issue 86
_journal_name_full CrystEngComm
_journal_page_first 487
_journal_paper_doi 10.1039/b312815f
_journal_volume 5
_journal_year 2003
_chemical_compound_source 'From LKF'
_chemical_formula_moiety 'C15 H14 Cl1 N3 O4 S3'
_chemical_formula_sum 'C15 H14 Cl N3 O4 S3'
_chemical_formula_weight 431.95
_chemical_melting_point ?
_chemical_name_common benzthiazide-anhydrate
_chemical_name_systematic
;
6-chloro-3[[(phenylmethyl)thio]ethyl]4H-1,2,4-benzthothiadiazine-
7-sulfonamide-1,1-dioxide
;
_space_group_IT_number 14
_symmetry_cell_setting monoclinic
_symmetry_space_group_name_Hall '-P 2yab'
_symmetry_space_group_name_H-M 'P 1 21/a 1'
_atom_sites_solution_hydrogens geom
_atom_sites_solution_primary direct
_atom_sites_solution_secondary difmap
_audit_creation_method SHELXL
_cell_angle_alpha 90.00
_cell_angle_beta 97.24(2)
_cell_angle_gamma 90.00
_cell_formula_units_Z 4
_cell_length_a 10.726(2)
_cell_length_b 9.0275(13)
_cell_length_c 18.333(7)
_cell_measurement_reflns_used 25
_cell_measurement_temperature 293(2)
_cell_measurement_theta_max 25.8
_cell_measurement_theta_min 16.1
_cell_volume 1761.0(8)
_computing_cell_refinement MolEN
_computing_data_collection 'Enraf Nonius CAD4'
_computing_data_reduction MolEN
_computing_molecular_graphics 'PLATON, A.L.Spek'
_computing_publication_material 'PLATON, A.L.Spek'
_computing_structure_refinement SHELXL-97
_computing_structure_solution SIR93
_diffrn_ambient_temperature 293(2)
_diffrn_measured_fraction_theta_full 1.0
_diffrn_measured_fraction_theta_max 1.0
_diffrn_measurement_device 'Enraf-Nonius CAD4'
_diffrn_measurement_method 2\q/\w
_diffrn_radiation_monochromator graphite
_diffrn_radiation_source 'fine-focus sealed tube'
_diffrn_radiation_type MoK\a
_diffrn_radiation_wavelength 0.71069
_diffrn_reflns_av_R_equivalents 0.0668
_diffrn_reflns_av_sigmaI/netI 0.0205
_diffrn_reflns_limit_h_max 12
_diffrn_reflns_limit_h_min 0
_diffrn_reflns_limit_k_max 10
_diffrn_reflns_limit_k_min 0
_diffrn_reflns_limit_l_max 21
_diffrn_reflns_limit_l_min -21
_diffrn_reflns_number 3278
_diffrn_reflns_theta_full 25.2
_diffrn_reflns_theta_max 25.2
_diffrn_reflns_theta_min 2.24
_diffrn_standards_decay_% negligible
_diffrn_standards_interval_time 60
_diffrn_standards_number 4
_exptl_absorpt_coefficient_mu 0.601
_exptl_absorpt_correction_type none
_exptl_crystal_colour 'pale yellow'
_exptl_crystal_density_diffrn 1.629
_exptl_crystal_density_meas ?
_exptl_crystal_density_method 'not measured'
_exptl_crystal_description block
_exptl_crystal_F_000 888
_exptl_crystal_size_max 0.35
_exptl_crystal_size_mid 0.33
_exptl_crystal_size_min 0.29
_refine_diff_density_max 0.652
_refine_diff_density_min -0.584
_refine_diff_density_rms 0.113
_refine_ls_extinction_method none
_refine_ls_goodness_of_fit_all 1.077
_refine_ls_goodness_of_fit_obs 1.113
_refine_ls_hydrogen_treatment mixed
_refine_ls_matrix_type full
_refine_ls_number_parameters 291
_refine_ls_number_reflns 3090
_refine_ls_number_restraints 0
_refine_ls_restrained_S_all 1.077
_refine_ls_restrained_S_obs 1.113
_refine_ls_R_factor_all 0.0640
_refine_ls_R_factor_obs 0.0589
_refine_ls_shift/esd_max 0.101
_refine_ls_shift/esd_mean 0.007
_refine_ls_structure_factor_coef Fsqd
_refine_ls_weighting_details 'w=1/[\s^2^(Fo^2^)+(0.1272P)^2^+1.0413P] where P=(Fo^2^+2Fc^2^)/3'
_refine_ls_weighting_scheme calc
_refine_ls_wR_factor_all 0.1701
_refine_ls_wR_factor_obs 0.1642
_reflns_number_observed 2724
_reflns_number_total 3090
_reflns_observed_criterion >2sigma(I)
_cod_data_source_file b312815f.txt
_cod_data_source_block benzthiazide-anhydrate
_cod_depositor_comments
;
The following automatic conversions were performed:

'_chemical_melting_point' value 'not measured' was changed to '?' -
the value is undefined or not given.

Automatic conversion script
Id: cif_fix_values 2281 2013-09-26 08:29:07Z andrius 

The following automatic conversions were performed:

'_exptl_crystal_density_meas' value 'not measured' was changed to '?'
- the value is perceived as not measured.

Automatic conversion script
Id: cif_fix_values 3008 2015-01-20 13:52:24Z robertas 

The following automatic conversions were performed:

'_refine_ls_weighting_scheme' value 'calc
w=1/[\s^2^(Fo^2^)+(0.1272P)^2^+1.0413P] where P=(Fo^2^+2Fc^2^)/3' was
changed to 'calc'. New tag '_refine_ls_weighting_details' was
created. The value of the new tag was set to
'w=1/[\s^2^(Fo^2^)+(0.1272P)^2^+1.0413P] where P=(Fo^2^+2Fc^2^)/3'.

Automatic conversion script
Id: cif_fix_values 3143 2015-03-26 13:38:13Z robertas 
;
_cod_original_cell_volume 1761.1(7)
_cod_original_sg_symbol_Hall '-P 2yab '
_cod_original_sg_symbol_H-M 'P 21/a'
_cod_original_formula_sum 'C15 H14 Cl1 N3 O4 S3'
_cod_database_code 7216312

loop_
_symmetry_equiv_pos_as_xyz
'x, y, z'
'-x+1/2, y+1/2, -z'
'-x, -y, -z'
'x-1/2, -y-1/2, z'

loop_
_atom_site_aniso_label
_atom_site_aniso_U_11
_atom_site_aniso_U_22
_atom_site_aniso_U_33
_atom_site_aniso_U_23
_atom_site_aniso_U_13
_atom_site_aniso_U_12
Cl 0.0654(6) 0.0450(5) 0.0251(4) 0.0027(3) -0.0078(4) 0.0159(4)
S1 0.0486(5) 0.0223(4) 0.0214(4) 0.0014(3) 0.0016(3) 0.0090(3)
S2 0.0437(5) 0.0219(4) 0.0320(5) -0.0042(3) 0.0058(3) 0.0024(3)
S3 0.0611(6) 0.0295(5) 0.0228(4) -0.0060(3) -0.0004(4) 0.0014(4)
O1 0.085(2) 0.0240(12) 0.0344(13) 0.0073(10) 0.0056(12) -0.0026(12)
O2 0.057(2) 0.066(2) 0.0383(14) -0.0036(12) 0.0030(12) 0.0277(14)
O3 0.092(2) 0.0296(13) 0.0310(13) -0.0056(10) 0.0011(12) 0.0095(13)
O4 0.066(2) 0.062(2) 0.049(2) -0.0187(14) -0.0118(13) -0.0060(14)
N2 0.0507(15) 0.0249(13) 0.0226(12) -0.0005(10) -0.0008(11) 0.0072(12)
N3 0.080(3) 0.046(2) 0.031(2) 0.0055(14) 0.016(2) 0.010(2)
N4 0.0374(14) 0.0222(13) 0.0254(13) -0.0025(10) 0.0025(10) 0.0074(11)
C3 0.0384(15) 0.0246(15) 0.0207(14) 0.0030(11) 0.0040(11) -0.0015(12)
C5 0.0337(15) 0.025(2) 0.028(2) -0.0010(12) 0.0024(12) 0.0034(12)
C6 0.0348(15) 0.029(2) 0.0223(14) 0.0034(12) -0.0026(11) 0.0009(12)
C7 0.041(2) 0.0258(14) 0.0228(14) -0.0017(11) 0.0034(12) -0.0026(12)
C8 0.042(2) 0.0203(14) 0.028(2) 0.0010(11) 0.0046(13) 0.0010(13)
C9 0.0342(14) 0.0220(14) 0.0203(13) 0.0015(11) 0.0023(11) -0.0005(12)
C10 0.0268(13) 0.0221(14) 0.0243(14) 0.0000(11) 0.0031(11) 0.0001(11)
C11 0.052(2) 0.0221(15) 0.0237(15) -0.0017(12) 0.0020(14) -0.0005(13)
C12 0.041(2) 0.033(2) 0.039(2) 0.0022(15) 0.0026(15) -0.0044(15)
C13 0.032(2) 0.030(2) 0.038(2) 0.0036(13) 0.0077(13) -0.0054(13)
C14 0.043(2) 0.039(2) 0.053(2) 0.003(2) 0.011(2) 0.001(2)
C15 0.062(2) 0.049(2) 0.072(3) -0.019(2) 0.026(2) -0.006(2)
C16 0.071(3) 0.068(3) 0.045(2) -0.015(2) 0.022(2) -0.025(2)
C17 0.060(2) 0.057(2) 0.040(2) 0.006(2) 0.005(2) -0.018(2)
C18 0.043(2) 0.036(2) 0.042(2) 0.0063(15) 0.0068(14) -0.0026(15)

loop_
_atom_site_label
_atom_site_type_symbol
_atom_site_thermal_displace_type
_atom_site_fract_x
_atom_site_fract_y
_atom_site_fract_z
_atom_site_occupancy
_atom_site_U_iso_or_equiv
Cl Cl Uani 0.57027(9) 0.53379(10) 0.08261(4) 1.000 0.0463(3)
S1 S Uani 0.87253(8) 0.23356(8) 0.35510(4) 1.000 0.0310(3)
S2 S Uani 0.82760(8) 0.78271(8) 0.44857(4) 1.000 0.0325(3)
S3 S Uani 0.69419(9) 0.20746(9) 0.06501(4) 1.000 0.0383(3)
O1 O Uani 0.8019(3) 0.1133(3) 0.38027(13) 1.000 0.0480(9)
O2 O Uani 0.9946(3) 0.1997(3) 0.33763(14) 1.000 0.0540(11)
O3 O Uani 0.7592(3) 0.0706(3) 0.08072(13) 1.000 0.0514(9)
O4 O Uani 0.5649(3) 0.2050(3) 0.0345(2) 1.000 0.0606(12)
N2 N Uani 0.8838(3) 0.3624(3) 0.41740(13) 1.000 0.0332(8)
N3 N Uani 0.7698(4) 0.2967(4) 0.0104(2) 1.000 0.0516(14)
N4 N Uani 0.7370(2) 0.5215(3) 0.35125(14) 1.000 0.0285(8)
C3 C Uani 0.8172(3) 0.4829(3) 0.4100(2) 1.000 0.0279(8)
C5 C Uani 0.6559(3) 0.5116(3) 0.2241(2) 1.000 0.0290(11)
C6 C Uani 0.6482(3) 0.4420(3) 0.1571(2) 1.000 0.0292(10)
C7 C Uani 0.7060(3) 0.3039(3) 0.1497(2) 1.000 0.0299(9)
C8 C Uani 0.7755(3) 0.2411(3) 0.2100(2) 1.000 0.0301(11)
C9 C Uani 0.7845(3) 0.3125(3) 0.2778(2) 1.000 0.0256(8)
C10 C Uani 0.7246(2) 0.4475(3) 0.2848(2) 1.000 0.0244(8)
C11 C Uani 0.8302(3) 0.5898(3) 0.4738(2) 1.000 0.0328(10)
C12 C Uani 0.9708(3) 0.7986(4) 0.4059(2) 1.000 0.0379(12)
C13 C Uani 0.9637(3) 0.7415(4) 0.3288(2) 1.000 0.0331(12)
C14 C Uani 1.0354(3) 0.6221(4) 0.3108(2) 1.000 0.0446(12)
C15 C Uani 1.0272(4) 0.5745(5) 0.2381(3) 1.000 0.0595(14)
C16 C Uani 0.9493(4) 0.6437(5) 0.1837(2) 1.000 0.0601(16)
C17 C Uani 0.8761(4) 0.7607(5) 0.2008(2) 1.000 0.0524(12)
C18 C Uani 0.8833(3) 0.8092(4) 0.2731(2) 1.000 0.0402(12)
H1 H Uiso 0.815(3) 0.152(4) 0.2072(16) 1.000 0.022(7)
H2 H Uiso 0.614(3) 0.606(4) 0.2280(18) 1.000 0.029(8)
H3 H Uiso 0.706(4) 0.597(5) 0.353(2) 1.000 0.044(11)
H4 H Uiso 0.754(3) 0.582(4) 0.499(2) 1.000 0.034(8)
H5 H Uiso 0.902(4) 0.571(5) 0.512(2) 1.000 0.046(10)
H6 H Uiso 1.025(3) 0.746(4) 0.437(2) 1.000 0.034(9)
H7 H Uiso 0.979(3) 0.902(5) 0.406(2) 1.000 0.047(10)
H8 H Uiso 1.085(4) 0.580(5) 0.347(2) 1.000 0.048(11)
H9 H Uiso 1.072(5) 0.499(7) 0.224(3) 1.000 0.10(2)
H10 H Uiso 0.951(4) 0.608(6) 0.137(3) 1.000 0.077(15)
H11 H Uiso 0.806(4) 0.825(6) 0.163(3) 1.000 0.074(14)
H12 H Uiso 0.829(3) 0.897(4) 0.285(2) 1.000 0.040(9)
H13 H Uiso 0.851(5) 0.295(6) 0.017(3) 1.000 0.084(19)
H14 H Uiso 0.745(5) 0.368(7) -0.005(3) 1.000 0.072(17)

loop_
_atom_type_symbol
_atom_type_description
_atom_type_scat_dispersion_real
_atom_type_scat_dispersion_imag
_atom_type_scat_source
C C 0.0033 0.0016 'International Tables Vol C Tables 4.2.6.8 and 6.1.1.4'
H H 0.0000 0.0000 'International Tables Vol C Tables 4.2.6.8 and 6.1.1.4'
N N 0.0061 0.0033 'International Tables Vol C Tables 4.2.6.8 and 6.1.1.4'
O O 0.0106 0.0060 'International Tables Vol C Tables 4.2.6.8 and 6.1.1.4'
S S 0.1246 0.1234 'International Tables Vol C Tables 4.2.6.8 and 6.1.1.4'
Cl Cl 0.1484 0.1585 'International Tables Vol C Tables 4.2.6.8 and 6.1.1.4'

loop_
_geom_angle_atom_site_label_1
_geom_angle_atom_site_label_2
_geom_angle_atom_site_label_3
_geom_angle
_geom_angle_publ_flag
O1 S1 O2 116.71(17) yes
O1 S1 N2 108.16(15) yes
O1 S1 C9 108.40(16) yes
O2 S1 N2 108.89(17) yes
O2 S1 C9 108.87(16) yes
N2 S1 C9 105.21(14) yes
C11 S2 C12 101.57(16) yes
O3 S3 O4 119.34(17) yes
O3 S3 N3 106.91(19) yes
O3 S3 C7 105.61(15) yes
O4 S3 N3 108.0(2) yes
O4 S3 C7 108.04(18) yes
N3 S3 C7 108.55(17) yes
S1 N2 C3 122.4(2) yes
C3 N4 C10 124.4(3) yes
H13 N3 H14 112(6) no
S3 N3 H13 119(4) no
S3 N3 H14 120(4) no
C3 N4 H3 116(3) no
C10 N4 H3 119(3) no
N4 C3 C11 116.4(3) yes
N2 C3 N4 126.3(3) yes
N2 C3 C11 117.3(3) yes
C6 C5 C10 119.7(3) no
Cl C6 C5 117.3(2) yes
C5 C6 C7 121.0(3) no
Cl C6 C7 121.7(3) yes
S3 C7 C6 122.5(3) yes
C6 C7 C8 119.3(3) no
S3 C7 C8 118.3(2) yes
C7 C8 C9 119.8(3) no
S1 C9 C8 120.2(2) yes
S1 C9 C10 119.3(3) yes
C8 C9 C10 120.5(3) no
N4 C10 C5 119.4(3) yes
C5 C10 C9 119.9(3) no
N4 C10 C9 120.7(3) yes
S2 C11 C3 115.0(2) yes
S2 C12 C13 115.8(2) yes
C12 C13 C14 121.9(3) no
C14 C13 C18 118.5(3) no
C12 C13 C18 119.6(3) no
C13 C14 C15 119.8(3) no
C14 C15 C16 121.1(4) no
C15 C16 C17 119.9(4) no
C16 C17 C18 119.7(4) no
C13 C18 C17 121.1(3) no
C6 C5 H2 120(2) no
C10 C5 H2 121(2) no
C7 C8 H1 121.7(19) no
C9 C8 H1 118.5(19) no
S2 C11 H4 102(2) no
S2 C11 H5 110(3) no
C3 C11 H4 108(2) no
C3 C11 H5 115(2) no
H4 C11 H5 106(3) no
S2 C12 H6 102(2) no
S2 C12 H7 99(2) no
C13 C12 H6 112(2) no
C13 C12 H7 110(2) no
H6 C12 H7 118(3) no
C13 C14 H8 117(3) no
C15 C14 H8 123(3) no
C14 C15 H9 123(4) no
C16 C15 H9 116(4) no
C15 C16 H10 116(3) no
C17 C16 H10 124(3) no
C16 C17 H11 128(3) no
C18 C17 H11 112(3) no
C13 C18 H12 120(2) no
C17 C18 H12 119(2) no

loop_
_geom_bond_atom_site_label_1
_geom_bond_atom_site_label_2
_geom_bond_distance
_geom_bond_publ_flag
Cl C6 1.721(4) yes
S1 O1 1.433(3) yes
S1 O2 1.420(3) yes
S1 N2 1.624(3) yes
S1 C9 1.752(4) yes
S2 C11 1.801(3) yes
S2 C12 1.815(4) yes
S3 O3 1.430(3) yes
S3 O4 1.429(3) yes
S3 N3 1.586(4) yes
S3 C7 1.771(4) yes
N2 C3 1.299(4) yes
N4 C3 1.337(4) yes
N4 C10 1.381(4) yes
N3 H14 0.74(6) no
N3 H13 0.86(5) no
N4 H3 0.76(4) no
C3 C11 1.509(5) no
C5 C6 1.373(5) no
C5 C10 1.382(5) no
C6 C7 1.407(4) no
C7 C8 1.375(5) no
C8 C9 1.393(5) no
C9 C10 1.391(4) no
C12 C13 1.497(5) no
C13 C18 1.392(5) no
C13 C14 1.388(5) no
C14 C15 1.393(7) no
C15 C16 1.369(6) no
C16 C17 1.376(6) no
C17 C18 1.389(5) no
C5 H2 0.97(4) no
C8 H1 0.91(4) no
C11 H4 0.99(3) no
C11 H5 0.99(4) no
C12 H6 0.90(4) no
C12 H7 0.94(5) no
C14 H8 0.88(4) no
C15 H9 0.89(6) no
C16 H10 0.92(5) no
C17 H11 1.12(5) no
C18 H12 1.02(4) no

loop_
_geom_hbond_atom_site_label_D
_geom_hbond_atom_site_label_H
_geom_hbond_atom_site_label_A
_geom_hbond_distance_DH
_geom_hbond_distance_HA
_geom_hbond_distance_DA
_geom_hbond_angle_DHA
_geom_hbond_site_symmetry_A
_geom_hbond_publ_flag
N4 H3 S2 0.76(4) 2.65(4) 3.042(3) 114(3) . yes
N3 H13 O4 0.86(5) 2.28(5) 3.140(6) 179(5) 4_555 yes
N3 H14 O3 0.74(6) 2.29(6) 2.978(5) 155(6) 2_655 yes

loop_
_geom_torsion_atom_site_label_1
_geom_torsion_atom_site_label_2
_geom_torsion_atom_site_label_3
_geom_torsion_atom_site_label_4
_geom_torsion
_geom_torsion_publ_flag
O1 S1 N2 C3 -104.1(3) no
O2 S1 N2 C3 128.2(3) no
C9 S1 N2 C3 11.6(3) no
O1 S1 C9 C8 -75.7(3) no
O1 S1 C9 C10 104.7(3) no
O2 S1 C9 C8 52.2(3) no
O2 S1 C9 C10 -127.4(3) no
N2 S1 C9 C8 168.8(3) no
N2 S1 C9 C10 -10.8(3) no
C12 S2 C11 C3 -65.6(3) no
C11 S2 C12 C13 78.2(3) no
O3 S3 C7 C6 -177.2(3) no
O3 S3 C7 C8 3.5(3) no
O4 S3 C7 C6 -48.4(3) no
O4 S3 C7 C8 132.2(3) no
N3 S3 C7 C6 68.5(3) no
N3 S3 C7 C8 -110.9(3) no
S1 N2 C3 N4 -3.3(5) no
S1 N2 C3 C11 176.2(2) no
C10 N4 C3 N2 -9.0(5) no
C3 N4 C10 C5 -168.4(3) no
C3 N4 C10 C9 9.0(4) no
C10 N4 C3 C11 171.5(3) no
N4 C3 C11 S2 -38.6(4) no
N2 C3 C11 S2 141.8(3) no
C10 C5 C6 C7 2.0(5) no
C10 C5 C6 Cl -175.7(2) no
C6 C5 C10 C9 -0.6(4) no
C6 C5 C10 N4 176.9(3) no
Cl C6 C7 S3 -4.5(4) no
C5 C6 C7 C8 -2.7(5) no
Cl C6 C7 C8 174.8(3) no
C5 C6 C7 S3 177.9(3) no
S3 C7 C8 C9 -178.6(2) no
C6 C7 C8 C9 2.0(5) no
C7 C8 C9 S1 179.9(2) no
C7 C8 C9 C10 -0.6(5) no
S1 C9 C10 C5 179.4(2) no
S1 C9 C10 N4 2.0(4) no
C8 C9 C10 N4 -177.6(3) no
C8 C9 C10 C5 -0.2(4) no
S2 C12 C13 C18 64.0(4) no
S2 C12 C13 C14 -116.1(3) no
C12 C13 C18 C17 178.8(3) no
C12 C13 C14 C15 -178.9(3) no
C18 C13 C14 C15 1.1(5) no
C14 C13 C18 C17 -1.1(5) no
C13 C14 C15 C16 0.0(6) no
C14 C15 C16 C17 -1.1(7) no
C15 C16 C17 C18 1.0(7) no
C16 C17 C18 C13 0.1(6) no
